data_4079301
loop_
_publ_author_name
'Reyna-Madrigal, Amira'
'Moreno-Gurrola, Anabel'
'Perez-Camacho, Odilia'
'Navarro-Clemente, M. Elena'
'Ju\'arez-Saavedra, Patricia'
'Leyva-Ramirez, Marco A.'
'Arif, Atta M.'
'Ernst, Richard D.'
'Paz-Sandoval, M. Angeles'

_publ_section_title
;
 Half-Sandwich Ruthenium-Phosphine Complexes with Pentadienyl and Oxo- and
 Azapentadienyl Ligands
;
_journal_issue 20
_journal_name_full Organometallics
_journal_page_first 7125
_journal_paper_doi 10.1021/om300657z
_journal_volume 31
_journal_year 2012
_chemical_absolute_configuration unk
_chemical_compound_source 'synthesis as described'
_chemical_formula_moiety 'C42 H42 Cl1 N1 P2 Ru1'
_chemical_formula_sum 'C50 H56 Cl N O P2 Ru'
_chemical_formula_weight 885.42
_chemical_name_common 'compound 7 '
_chemical_name_systematic
;
        ?
;
_space_group_IT_number 33
_symmetry_cell_setting orthorhombic
_symmetry_Int_Tables_number 33
_symmetry_space_group_name_Hall 'P 2c -2n'
_symmetry_space_group_name_H-M 'P n a 21'
_atom_sites_solution_hydrogens geom
_atom_sites_solution_primary heavy
_atom_sites_solution_secondary difmap
_audit_conform_dict_location ftp://ftp.iucr.org/pub/cif_core.dic
_audit_conform_dict_name cif_core.dic
_audit_conform_dict_version 2.4
_audit_creation_date 2012-04-27T13:49:57-00:00
_audit_creation_method 'WinGX routine CIF_UPDATE'
_cell_angle_alpha 90
_cell_angle_beta 90
_cell_angle_gamma 90
_cell_formula_units_Z 4
_cell_length_a 26.420(5)
_cell_length_b 15.661(3)
_cell_length_c 10.368(2)
_cell_measurement_reflns_used 600
_cell_measurement_temperature 173(2)
_cell_measurement_theta_max 14
_cell_measurement_theta_min 1
_cell_measurement_wavelength 0.71073
_cell_volume 4289.9(14)
_computing_cell_refinement 'hkl2000 software (Enraf-Nonius, 2000)'
_computing_data_collection 'hkl2000 software (Enraf-Nonius, 2000)'
_computing_data_reduction 'WinGx (Ferrugia Louis, 2000)'
_computing_molecular_graphics 'WinGx (Ferrugia Louis, 2000)'
_computing_publication_material 'SHELXL-97 (Sheldrick 1997)'
_computing_structure_refinement 'SHELXL-97 (Sheldrick 1997)'
_computing_structure_solution 'SHELXS-97(Sheldrick 1990)'
_diffrn_ambient_temperature 173(2)
_diffrn_detector 'CCD plate'
_diffrn_detector_area_resol_mean 3
_diffrn_measured_fraction_theta_full 0.996
_diffrn_measured_fraction_theta_max 0.996
_diffrn_measurement_device '95mm CCD camera on \k-goniostat'
_diffrn_measurement_device_type 'Enraf-Nonius CCD'
_diffrn_measurement_method \w
_diffrn_orient_matrix_type 'by Bruker AXS Collect from scalepack cell'
_diffrn_orient_matrix_UB_11 0.81806E-1
_diffrn_orient_matrix_UB_12 -0.333834E-1
_diffrn_orient_matrix_UB_13 -0.32432E-2
_diffrn_orient_matrix_UB_21 0.114445E-1
_diffrn_orient_matrix_UB_22 0.19042E-2
_diffrn_orient_matrix_UB_23 0.375658E-1
_diffrn_orient_matrix_UB_31 -0.498021E-1
_diffrn_orient_matrix_UB_32 -0.543987E-1
_diffrn_orient_matrix_UB_33 0.33052E-2
_diffrn_radiation_monochromator graphite
_diffrn_radiation_probe x-ray
_diffrn_radiation_type MoK\a
_diffrn_radiation_wavelength 0.71073
_diffrn_reflns_av_R_equivalents 0.0646
_diffrn_reflns_av_unetI/netI 0.058
_diffrn_reflns_limit_h_max 34
_diffrn_reflns_limit_h_min -28
_diffrn_reflns_limit_k_max 20
_diffrn_reflns_limit_k_min -19
_diffrn_reflns_limit_l_max 13
_diffrn_reflns_limit_l_min -13
_diffrn_reflns_number 32878
_diffrn_reflns_reduction_process
;
 Scaled and merged with Sortav
 R.H. Blessing, (1987) Cryst. Rev. 1, 3-58
 R.H. Blessing, (1989) J. Appl. Cryst. 22, 396-397
;
_diffrn_reflns_theta_full 26
_diffrn_reflns_theta_max 27.5
_diffrn_reflns_theta_min 3.3
_diffrn_source 'Enraf Nonius FR590'
_exptl_absorpt_coefficient_mu 0.541
_exptl_absorpt_correction_T_max 0.9735
_exptl_absorpt_correction_T_min 0.8995
_exptl_absorpt_correction_type sphere
_exptl_absorpt_process_details
;
        Interpolation using  Int.Tab. Vol. C (1992) p. 523,Tab. 6.3.3.3
        for values of muR in the range 0-2.5, and Int.Tab. Vol.II (1959)
        p.302; Table 5.3.6 B for muR in the range 2.6-10.0.
The interpolation procedure of C.W.Dwiggins Jr (Acta Cryst.(1975)
        A31,146-148) is used with some modification.
;
_exptl_crystal_colour red
_exptl_crystal_density_diffrn 1.371
_exptl_crystal_density_method 'not measured'
_exptl_crystal_description prism
_exptl_crystal_F_000 1848
_exptl_crystal_size_max 0.2
_exptl_crystal_size_mid 0.1
_exptl_crystal_size_min 0.05
_refine_diff_density_max 1.414
_refine_diff_density_min -0.503
_refine_diff_density_rms 0.092
_refine_ls_abs_structure_details 'Flack H D (1983), Acta Cryst. A39, 876-881'
_refine_ls_abs_structure_Flack -0.02(4)
_refine_ls_extinction_method none
_refine_ls_goodness_of_fit_ref 1.079
_refine_ls_hydrogen_treatment mixed
_refine_ls_matrix_type full
_refine_ls_number_parameters 513
_refine_ls_number_reflns 8855
_refine_ls_number_restraints 38
_refine_ls_restrained_S_all 1.086
_refine_ls_R_factor_all 0.0724
_refine_ls_R_factor_gt 0.0518
_refine_ls_shift/su_max 0.009
_refine_ls_shift/su_mean 0
_refine_ls_structure_factor_coef Fsqd
_refine_ls_weighting_details 'calc w=1/[\s^2^(Fo^2^)+(0.0307P)^2^+8.8057P] where P=(Fo^2^+2Fc^2^)/3'
_refine_ls_weighting_scheme calc
_refine_ls_wR_factor_gt 0.1015
_refine_ls_wR_factor_ref 0.1099
_reflns_number_gt 7281
_reflns_number_total 8855
_reflns_threshold_expression >2\s(I)
_cod_data_source_file om300657z_si_009.cif
_cod_data_source_block apami20
_cod_depositor_comments
;
The following automatic conversions were performed:

'_atom_sites_solution_primary' value 'heavy-atom-method' was changed
to 'heavy'.

Automatic conversion script
Id: cif_fix_values 6452 2018-10-05 10:23:21Z andrius 
;
_cod_original_cell_volume 4289.7(15)
_cod_original_sg_symbol_H-M Pna21
_cod_database_code 4079301

loop_
_symmetry_equiv_pos_as_xyz
'x, y, z'
'-x, -y, z+1/2'
'x+1/2, -y+1/2, z'
'-x+1/2, y+1/2, z+1/2'

loop_
_atom_site_label
_atom_site_type_symbol
_atom_site_fract_x
_atom_site_fract_y
_atom_site_fract_z
_atom_site_U_iso_or_equiv
_atom_site_adp_type
_atom_site_occupancy
_atom_site_symmetry_multiplicity
_atom_site_calc_flag
_atom_site_refinement_flags
C1 C 0.3396(2) 0.4161(4) 0.4427(5) 0.0367(13) Uani 1 1 d .
H1A H 0.3575 0.3719 0.3919 0.044 Uiso 1 1 calc R
H1B H 0.3027 0.4065 0.4488 0.044 Uiso 1 1 calc R
C2 C 0.3554(2) 0.5012(4) 0.4236(5) 0.0366(13) Uani 1 1 d .
H2 H 0.329 0.5467 0.415 0.044 Uiso 1 1 calc R
C3 C 0.4065(2) 0.5261(4) 0.4327(5) 0.0356(13) Uani 1 1 d D
C4 C 0.44876(18) 0.4677(4) 0.4440(5) 0.0302(12) Uani 1 1 d D
C5 C 0.48434(18) 0.3461(3) 0.5573(5) 0.0288(11) Uani 1 1 d .
H5 H 0.4724 0.3089 0.6296 0.035 Uiso 1 1 calc R
C6 C 0.4976(2) 0.2880(4) 0.4440(5) 0.0355(13) Uani 1 1 d .
H6B H 0.4671 0.2558 0.417 0.043 Uiso 1 1 calc R
H6A H 0.509 0.323 0.37 0.043 Uiso 1 1 calc R
C7 C 0.5390(2) 0.2260(4) 0.4814(6) 0.0392(13) Uani 1 1 d .
H7B H 0.5481 0.1907 0.4056 0.047 Uiso 1 1 calc R
H7A H 0.5262 0.1872 0.5494 0.047 Uiso 1 1 calc R
C8 C 0.5864(2) 0.2717(4) 0.5309(6) 0.0449(15) Uani 1 1 d .
H8B H 0.6117 0.229 0.5595 0.054 Uiso 1 1 calc R
H8A H 0.6016 0.3056 0.4602 0.054 Uiso 1 1 calc R
C9 C 0.57322(19) 0.3303(4) 0.6428(5) 0.0360(14) Uani 1 1 d .
H9B H 0.6038 0.3622 0.6698 0.043 Uiso 1 1 calc R
H9A H 0.5616 0.2957 0.7169 0.043 Uiso 1 1 calc R
C10 C 0.53134(16) 0.3941(3) 0.6044(7) 0.0321(11) Uani 1 1 d .
H10A H 0.5224 0.4299 0.6797 0.039 Uiso 1 1 calc R
H10B H 0.5439 0.4321 0.5352 0.039 Uiso 1 1 calc R
C17 C 0.25317(16) 0.5404(3) 0.6015(6) 0.0300(11) Uani 1 1 d .
C11 C 0.3244(2) 0.6613(3) 0.6932(5) 0.0336(12) Uani 1 1 d .
C23 C 0.29284(19) 0.5327(3) 0.8636(5) 0.0290(11) Uani 1 1 d .
C22 C 0.22119(17) 0.4694(3) 0.6138(8) 0.0384(11) Uani 1 1 d .
H22 H 0.2284 0.4271 0.6769 0.046 Uiso 1 1 calc R
C12 C 0.2888(3) 0.7183(4) 0.7476(7) 0.0549(17) Uani 1 1 d .
H12 H 0.258 0.6957 0.7802 0.066 Uiso 1 1 calc R
C24 C 0.33125(19) 0.5173(3) 0.9529(5) 0.0285(11) Uani 1 1 d .
H24 H 0.3654 0.5142 0.9244 0.034 Uiso 1 1 calc R
C21 C 0.1793(2) 0.4602(4) 0.5350(7) 0.0484(16) Uani 1 1 d .
H21 H 0.1573 0.4128 0.5463 0.058 Uiso 1 1 calc R
C13 C 0.2967(4) 0.8038(5) 0.7555(8) 0.073(2) Uani 1 1 d .
H13 H 0.2719 0.8402 0.7923 0.088 Uiso 1 1 calc R
C25 C 0.3203(2) 0.5064(4) 1.0826(5) 0.0383(14) Uani 1 1 d .
H25 H 0.3467 0.4951 1.1426 0.046 Uiso 1 1 calc R
C20 C 0.1694(2) 0.5197(4) 0.4401(6) 0.0448(15) Uani 1 1 d .
H20 H 0.1404 0.5136 0.3864 0.054 Uiso 1 1 calc R
C14 C 0.3412(3) 0.8363(5) 0.7094(7) 0.064(2) Uani 1 1 d .
H14 H 0.3471 0.8961 0.7141 0.077 Uiso 1 1 calc R
C26 C 0.2703(2) 0.5121(3) 1.1240(7) 0.0432(13) Uani 1 1 d .
H26 H 0.2624 0.5036 1.2125 0.052 Uiso 1 1 calc R
C19 C 0.2012(2) 0.5872(4) 0.4237(6) 0.0410(14) Uani 1 1 d .
H19 H 0.1953 0.6268 0.356 0.049 Uiso 1 1 calc R
C15 C 0.3778(3) 0.7840(5) 0.6559(7) 0.060(2) Uani 1 1 d .
H15 H 0.4088 0.8077 0.626 0.072 Uiso 1 1 calc R
C27 C 0.2320(2) 0.5302(4) 1.0376(6) 0.0437(15) Uani 1 1 d .
H27 H 0.1981 0.5355 1.0669 0.052 Uiso 1 1 calc R
C18 C 0.24226(19) 0.5984(4) 0.5052(5) 0.0340(12) Uani 1 1 d .
H18 H 0.2633 0.6471 0.4946 0.041 Uiso 1 1 calc R
C16 C 0.3692(2) 0.6968(4) 0.6460(5) 0.0405(16) Uani 1 1 d .
H16 H 0.3939 0.6611 0.6069 0.049 Uiso 1 1 calc R
C28 C 0.2433(2) 0.5407(4) 0.9068(6) 0.0382(13) Uani 1 1 d .
H28 H 0.2169 0.5532 0.8472 0.046 Uiso 1 1 calc R
C29 C 0.29053(17) 0.3078(3) 0.7583(5) 0.0264(10) Uani 1 1 d .
C41 C 0.3822(2) 0.2364(4) 0.6688(7) 0.0358(14) Uani 1 1 d .
C35 C 0.38350(19) 0.3281(3) 0.9025(5) 0.0316(12) Uani 1 1 d .
C34 C 0.26327(18) 0.3336(3) 0.8655(5) 0.0306(12) Uani 1 1 d .
H34 H 0.2795 0.3667 0.9302 0.037 Uiso 1 1 calc R
C46 C 0.3755(2) 0.2162(4) 0.5384(8) 0.0448(18) Uani 1 1 d .
H46 H 0.3592 0.2562 0.4834 0.054 Uiso 1 1 calc R
C36 C 0.3598(2) 0.2844(4) 1.0033(6) 0.0433(14) Uani 1 1 d .
H36 H 0.3287 0.2558 0.9879 0.052 Uiso 1 1 calc R
C33 C 0.2124(2) 0.3119(4) 0.8803(6) 0.0393(14) Uani 1 1 d .
H33 H 0.1942 0.3297 0.9547 0.047 Uiso 1 1 calc R
C45 C 0.3920(3) 0.1396(5) 0.4877(10) 0.078(3) Uani 1 1 d .
H45 H 0.3863 0.1266 0.3994 0.094 Uiso 1 1 calc R
C37 C 0.3813(3) 0.2824(5) 1.1266(9) 0.0628(18) Uani 1 1 d .
H37 H 0.3646 0.2535 1.1949 0.075 Uiso 1 1 calc R
C32 C 0.1885(2) 0.2638(4) 0.7850(6) 0.0441(15) Uani 1 1 d .
H32 H 0.1539 0.2485 0.7939 0.053 Uiso 1 1 calc R
C44 C 0.4165(4) 0.0829(5) 0.5644(11) 0.085(4) Uani 1 1 d .
H44 H 0.4275 0.0299 0.5296 0.102 Uiso 1 1 calc R
C38 C 0.4269(3) 0.3225(6) 1.1482(7) 0.078(3) Uani 1 1 d .
H38 H 0.4408 0.3235 1.2327 0.094 Uiso 1 1 calc R
C31 C 0.2153(2) 0.2387(4) 0.6786(6) 0.0456(15) Uani 1 1 d .
H31 H 0.1988 0.2067 0.6131 0.055 Uiso 1 1 calc R
C43 C 0.4255(3) 0.1011(5) 0.6916(10) 0.070(2) Uani 1 1 d .
H43 H 0.4441 0.0626 0.7442 0.084 Uiso 1 1 calc R
C39 C 0.4525(3) 0.3613(5) 1.0480(8) 0.070(2) Uani 1 1 d .
H39 H 0.4851 0.3852 1.0623 0.084 Uiso 1 1 calc R
C30 C 0.2660(2) 0.2591(4) 0.6646(6) 0.0361(13) Uani 1 1 d .
H30 H 0.2841 0.24 0.5909 0.043 Uiso 1 1 calc R
C42 C 0.4071(2) 0.1759(4) 0.7415(8) 0.0490(16) Uani 1 1 d .
H42 H 0.4117 0.1866 0.8309 0.059 Uiso 1 1 calc R
C40 C 0.4306(2) 0.3652(4) 0.9263(7) 0.0451(15) Uani 1 1 d .
H40 H 0.4479 0.3936 0.8584 0.054 Uiso 1 1 calc R
N1 N 0.44235(14) 0.4054(3) 0.5244(4) 0.0287(10) Uani 1 1 d .
P1 P 0.31260(5) 0.54532(9) 0.69386(12) 0.0270(3) Uani 1 1 d .
P2 P 0.35775(5) 0.33763(9) 0.73765(13) 0.0260(3) Uani 1 1 d .
Cl1 Cl 0.43817(4) 0.53875(9) 0.75184(12) 0.0308(3) Uani 1 1 d .
Ru1 Ru 0.376630(12) 0.45909(2) 0.61517(4) 0.02334(9) Uani 1 1 d .
H3 H 0.410(2) 0.5882(14) 0.424(6) 0.049(18) Uiso 1 1 d D
H4 H 0.4788(14) 0.482(4) 0.396(5) 0.043(17) Uiso 1 1 d D
O40A O 0.5191(9) 0.1026(18) 0.003(3) 0.380(11) Uani 1 1 d DU
C41A C 0.5793(8) 0.081(2) -0.207(3) 0.314(16) Uani 1 1 d DU
H41A H 0.5895 0.1186 -0.278 0.471 Uiso 1 1 calc R
H41B H 0.5629 0.0298 -0.2428 0.471 Uiso 1 1 calc R
H41C H 0.6093 0.0638 -0.1578 0.471 Uiso 1 1 calc R
C42A C 0.5418(11) 0.128(2) -0.117(3) 0.345(13) Uani 1 1 d DU
H42A H 0.5587 0.1833 -0.0977 0.414 Uiso 1 1 calc R
H42B H 0.5128 0.143 -0.1737 0.414 Uiso 1 1 calc R
C43A C 0.4817(9) 0.1129(19) 0.114(3) 0.353(14) Uani 1 1 d DU
H43A H 0.4539 0.1488 0.0798 0.423 Uiso 1 1 calc R
H43B H 0.4993 0.148 0.1794 0.423 Uiso 1 1 calc R
C44A C 0.4542(7) 0.036(2) 0.194(3) 0.352(17) Uani 1 1 d DU
H44A H 0.4309 0.0602 0.2577 0.527 Uiso 1 1 calc R
H44B H 0.4799 0.0015 0.2382 0.527 Uiso 1 1 calc R
H44C H 0.4352 -0.0005 0.134 0.527 Uiso 1 1 calc R

loop_
_atom_site_aniso_label
_atom_site_aniso_U_11
_atom_site_aniso_U_22
_atom_site_aniso_U_33
_atom_site_aniso_U_23
_atom_site_aniso_U_13
_atom_site_aniso_U_12
C1 0.029(3) 0.052(4) 0.029(3) -0.001(3) -0.004(2) 0.007(3)
C2 0.032(3) 0.059(4) 0.020(3) 0.002(3) -0.001(2) 0.005(3)
C3 0.039(3) 0.042(4) 0.026(3) 0.007(3) 0.001(2) 0.001(3)
C4 0.025(2) 0.039(3) 0.026(3) -0.001(3) 0.0054(19) -0.003(2)
C5 0.028(2) 0.030(3) 0.029(2) 0.005(2) -0.001(2) 0.003(2)
C6 0.036(3) 0.041(3) 0.030(3) 0.002(3) 0.005(2) -0.001(2)
C7 0.043(3) 0.036(3) 0.039(3) -0.007(3) 0.001(2) 0.006(3)
C8 0.040(3) 0.043(4) 0.052(4) -0.005(3) -0.001(3) 0.009(3)
C9 0.033(2) 0.036(3) 0.039(4) -0.003(3) -0.003(2) -0.002(2)
C10 0.027(2) 0.034(3) 0.036(3) -0.002(3) -0.001(2) 0.0014(19)
C17 0.029(2) 0.030(2) 0.031(3) 0.007(3) -0.001(2) 0.005(2)
C11 0.054(3) 0.020(3) 0.027(3) 0.003(2) -0.003(2) -0.003(2)
C23 0.036(3) 0.027(3) 0.024(2) 0.003(2) 0.004(2) 0.006(2)
C22 0.038(2) 0.030(3) 0.048(3) 0.011(4) -0.010(3) 0.003(2)
C12 0.069(4) 0.033(4) 0.062(4) -0.008(4) 0.017(4) 0.007(3)
C24 0.034(3) 0.021(3) 0.031(3) 0.003(2) 0.003(2) 0.000(2)
C21 0.042(3) 0.031(3) 0.072(4) 0.005(3) -0.017(3) -0.001(3)
C13 0.127(7) 0.035(4) 0.057(5) -0.010(4) 0.015(5) 0.015(4)
C25 0.047(3) 0.032(3) 0.035(4) 0.003(2) -0.002(2) 0.000(2)
C20 0.047(3) 0.040(4) 0.047(4) -0.004(3) -0.017(3) 0.011(3)
C14 0.113(7) 0.033(4) 0.047(4) 0.000(3) -0.024(4) -0.019(4)
C26 0.067(3) 0.032(3) 0.030(3) -0.004(3) 0.011(3) 0.006(2)
C19 0.041(3) 0.044(4) 0.038(3) 0.004(3) -0.009(2) 0.014(3)
C15 0.079(5) 0.039(4) 0.062(5) 0.018(3) -0.030(4) -0.018(4)
C27 0.046(3) 0.042(4) 0.043(3) 0.003(3) 0.014(3) 0.006(3)
C18 0.036(3) 0.033(3) 0.034(3) 0.002(3) 0.000(2) 0.009(2)
C16 0.042(3) 0.036(3) 0.044(4) 0.018(3) -0.017(2) -0.004(2)
C28 0.036(3) 0.036(3) 0.042(3) 0.007(3) 0.005(2) 0.005(3)
C29 0.028(2) 0.021(3) 0.030(3) 0.011(2) 0.001(2) -0.006(2)
C41 0.040(3) 0.019(3) 0.048(3) -0.001(3) 0.010(3) -0.007(2)
C35 0.036(3) 0.023(3) 0.036(3) 0.007(2) -0.010(2) -0.002(2)
C34 0.032(3) 0.029(3) 0.031(3) 0.006(2) -0.001(2) -0.004(2)
C46 0.052(4) 0.028(4) 0.054(4) -0.011(3) 0.015(3) -0.010(3)
C36 0.047(3) 0.041(4) 0.041(3) 0.007(3) -0.011(3) 0.002(3)
C33 0.035(3) 0.037(4) 0.045(3) 0.006(3) 0.005(3) -0.004(3)
C45 0.100(6) 0.034(4) 0.101(7) -0.028(5) 0.060(5) -0.024(4)
C37 0.081(4) 0.066(4) 0.042(4) 0.013(4) -0.022(4) -0.008(4)
C32 0.028(3) 0.047(4) 0.057(4) 0.009(3) -0.002(3) -0.016(3)
C44 0.108(7) 0.023(4) 0.125(8) -0.011(5) 0.076(6) 0.004(4)
C38 0.103(6) 0.080(6) 0.051(5) 0.004(4) -0.047(4) -0.010(5)
C31 0.040(3) 0.048(4) 0.048(4) 0.000(3) -0.013(3) -0.016(3)
C43 0.069(5) 0.037(4) 0.103(7) 0.005(5) 0.029(5) 0.016(4)
C39 0.070(5) 0.053(5) 0.086(6) 0.022(4) -0.051(4) -0.019(4)
C30 0.043(3) 0.032(3) 0.033(3) -0.001(2) -0.005(2) 0.000(3)
C42 0.052(4) 0.025(3) 0.070(4) 0.003(3) 0.018(3) 0.004(3)
C40 0.036(3) 0.035(4) 0.064(4) 0.012(3) -0.016(3) -0.006(3)
N1 0.0184(18) 0.040(3) 0.028(2) 0.004(2) 0.0021(16) -0.0006(18)
P1 0.0272(6) 0.0270(8) 0.0268(6) 0.0019(6) 0.0006(5) 0.0010(6)
P2 0.0246(6) 0.0246(7) 0.0289(6) 0.0005(6) -0.0005(5) -0.0017(5)
Cl1 0.0269(6) 0.0331(7) 0.0322(6) -0.0003(6) -0.0053(5) -0.0033(5)
Ru1 0.02106(15) 0.02635(19) 0.02262(15) 0.0018(3) -0.00086(18) -0.00145(15)
O40A 0.29(2) 0.47(2) 0.38(3) -0.08(2) 0.043(16) 0.044(19)
C41A 0.178(19) 0.40(3) 0.37(3) 0.25(3) 0.066(19) 0.12(2)
C42A 0.21(2) 0.51(3) 0.32(3) 0.02(2) -0.078(17) 0.14(2)
C43A 0.158(16) 0.43(3) 0.47(3) -0.12(3) 0.034(18) 0.161(19)
C44A 0.127(13) 0.46(4) 0.47(4) -0.34(3) 0.130(18) -0.040(18)

loop_
_atom_type_symbol
_atom_type_description
_atom_type_scat_dispersion_real
_atom_type_scat_dispersion_imag
_atom_type_scat_source
C C 0.0033 0.0016 'International Tables Vol C Tables 4.2.6.8 and 6.1.1.4'
H H 0 0 'International Tables Vol C Tables 4.2.6.8 and 6.1.1.4'
N N 0.0061 0.0033 'International Tables Vol C Tables 4.2.6.8 and 6.1.1.4'
P P 0.1023 0.0942 'International Tables Vol C Tables 4.2.6.8 and 6.1.1.4'
Cl Cl 0.1484 0.1585 'International Tables Vol C Tables 4.2.6.8 and 6.1.1.4'
Ru Ru -1.2594 0.8363 'International Tables Vol C Tables 4.2.6.8 and 6.1.1.4'
O O 0.0106 0.006 'International Tables Vol C Tables 4.2.6.8 and 6.1.1.4'

loop_
_geom_angle_atom_site_label_1
_geom_angle_atom_site_label_2
_geom_angle_atom_site_label_3
_geom_angle
C2 C1 Ru1 71.7(3)
C2 C1 H1A 116.4
Ru1 C1 H1A 116.4
C2 C1 H1B 116.4
Ru1 C1 H1B 116.4
H1A C1 H1B 113.4
C3 C2 C1 122.3(5)
C3 C2 Ru1 76.9(3)
C1 C2 Ru1 70.1(3)
C3 C2 H2 118.6
C1 C2 H2 118.6
Ru1 C2 H2 118.6
C2 C3 C4 124.8(6)
C2 C3 Ru1 66.5(3)
C4 C3 Ru1 84.8(3)
C2 C3 H3 111(4)
C4 C3 H3 124(4)
Ru1 C3 H3 124(4)
N1 C4 C3 115.3(4)
N1 C4 H4 128(4)
C3 C4 H4 117(4)
N1 C5 C6 111.5(4)
N1 C5 C10 111.8(4)
C6 C5 C10 110.7(4)
N1 C5 H5 107.5
C6 C5 H5 107.5
C10 C5 H5 107.5
C7 C6 C5 110.5(5)
C7 C6 H6B 109.5
C5 C6 H6B 109.5
C7 C6 H6A 109.5
C5 C6 H6A 109.5
H6B C6 H6A 108.1
C6 C7 C8 112.2(5)
C6 C7 H7B 109.2
C8 C7 H7B 109.2
C6 C7 H7A 109.2
C8 C7 H7A 109.2
H7B C7 H7A 107.9
C9 C8 C7 110.5(5)
C9 C8 H8B 109.5
C7 C8 H8B 109.5
C9 C8 H8A 109.5
C7 C8 H8A 109.5
H8B C8 H8A 108.1
C8 C9 C10 111.0(5)
C8 C9 H9B 109.4
C10 C9 H9B 109.4
C8 C9 H9A 109.4
C10 C9 H9A 109.4
H9B C9 H9A 108
C5 C10 C9 110.2(4)
C5 C10 H10A 109.6
C9 C10 H10A 109.6
C5 C10 H10B 109.6
C9 C10 H10B 109.6
H10A C10 H10B 108.1
C18 C17 C22 117.5(5)
C18 C17 P1 121.8(4)
C22 C17 P1 119.9(4)
C16 C11 C12 116.9(5)
C16 C11 P1 122.6(4)
C12 C11 P1 120.5(5)
C28 C23 C24 119.2(5)
C28 C23 P1 124.3(4)
C24 C23 P1 116.4(4)
C21 C22 C17 120.7(6)
C21 C22 H22 119.7
C17 C22 H22 119.7
C13 C12 C11 123.0(7)
C13 C12 H12 118.5
C11 C12 H12 118.5
C25 C24 C23 120.9(5)
C25 C24 H24 119.5
C23 C24 H24 119.5
C20 C21 C22 120.2(6)
C20 C21 H21 119.9
C22 C21 H21 119.9
C12 C13 C14 118.6(8)
C12 C13 H13 120.7
C14 C13 H13 120.7
C24 C25 C26 119.3(6)
C24 C25 H25 120.4
C26 C25 H25 120.4
C19 C20 C21 119.7(5)
C19 C20 H20 120.2
C21 C20 H20 120.2
C13 C14 C15 121.3(7)
C13 C14 H14 119.3
C15 C14 H14 119.3
C27 C26 C25 120.5(6)
C27 C26 H26 119.7
C25 C26 H26 119.7
C20 C19 C18 120.4(6)
C20 C19 H19 119.8
C18 C19 H19 119.8
C14 C15 C16 119.8(7)
C14 C15 H15 120.1
C16 C15 H15 120.1
C26 C27 C28 119.9(6)
C26 C27 H27 120
C28 C27 H27 120
C17 C18 C19 121.4(5)
C17 C18 H18 119.3
C19 C18 H18 119.3
C15 C16 C11 120.3(6)
C15 C16 H16 119.8
C11 C16 H16 119.8
C23 C28 C27 120.1(5)
C23 C28 H28 119.9
C27 C28 H28 119.9
C34 C29 C30 118.5(5)
C34 C29 P2 121.2(4)
C30 C29 P2 120.3(4)
C42 C41 C46 115.7(7)
C42 C41 P2 122.9(6)
C46 C41 P2 121.4(5)
C40 C35 C36 118.1(5)
C40 C35 P2 117.3(4)
C36 C35 P2 124.6(4)
C29 C34 C33 121.2(5)
C29 C34 H34 119.4
C33 C34 H34 119.4
C45 C46 C41 121.6(9)
C45 C46 H46 119.2
C41 C46 H46 119.2
C35 C36 C37 120.8(6)
C35 C36 H36 119.6
C37 C36 H36 119.6
C32 C33 C34 119.4(6)
C32 C33 H33 120.3
C34 C33 H33 120.3
C44 C45 C46 119.7(9)
C44 C45 H45 120.1
C46 C45 H45 120.1
C38 C37 C36 119.6(8)
C38 C37 H37 120.2
C36 C37 H37 120.2
C31 C32 C33 119.5(5)
C31 C32 H32 120.3
C33 C32 H32 120.3
C45 C44 C43 120.8(8)
C45 C44 H44 119.6
C43 C44 H44 119.6
C37 C38 C39 120.5(7)
C37 C38 H38 119.8
C39 C38 H38 119.8
C32 C31 C30 121.2(6)
C32 C31 H31 119.4
C30 C31 H31 119.4
C42 C43 C44 118.6(9)
C42 C43 H43 120.7
C44 C43 H43 120.7
C38 C39 C40 119.8(6)
C38 C39 H39 120.1
C40 C39 H39 120.1
C31 C30 C29 120.2(5)
C31 C30 H30 119.9
C29 C30 H30 119.9
C43 C42 C41 123.4(8)
C43 C42 H42 118.3
C41 C42 H42 118.3
C39 C40 C35 120.9(6)
C39 C40 H40 119.5
C35 C40 H40 119.5
C4 N1 C5 121.4(4)
C4 N1 Ru1 95.3(3)
C5 N1 Ru1 138.4(3)
C17 P1 C11 100.6(2)
C17 P1 C23 104.5(2)
C11 P1 C23 99.0(3)
C17 P1 Ru1 114.58(18)
C11 P1 Ru1 116.72(19)
C23 P1 Ru1 118.73(17)
C35 P2 C29 103.1(2)
C35 P2 C41 99.1(3)
C29 P2 C41 99.4(2)
C35 P2 Ru1 119.32(18)
C29 P2 Ru1 118.23(16)
C41 P2 Ru1 114.3(2)
C1 Ru1 N1 83.14(18)
C1 Ru1 C2 38.2(2)
N1 Ru1 C2 85.82(18)
C1 Ru1 C3 67.3(2)
N1 Ru1 C3 62.67(19)
C2 Ru1 C3 36.6(2)
C1 Ru1 P1 98.25(15)
N1 Ru1 P1 167.12(13)
C2 Ru1 P1 87.47(15)
C3 Ru1 P1 105.93(15)
C1 Ru1 P2 95.74(17)
N1 Ru1 P2 95.28(13)
C2 Ru1 P2 133.59(17)
C3 Ru1 P2 152.73(16)
P1 Ru1 P2 97.31(5)
C1 Ru1 Cl1 158.15(16)
N1 Ru1 Cl1 85.28(12)
C2 Ru1 Cl1 122.53(17)
C3 Ru1 Cl1 90.90(15)
P1 Ru1 Cl1 89.10(5)
P2 Ru1 Cl1 103.74(5)
C42A O40A C43A 153(3)
C42A C41A H41A 109.5
C42A C41A H41B 109.5
H41A C41A H41B 109.5
C42A C41A H41C 109.5
H41A C41A H41C 109.5
H41B C41A H41C 109.5
O40A C42A C41A 131(3)
O40A C42A H42A 104.6
C41A C42A H42A 104.6
O40A C42A H42B 104.6
C41A C42A H42B 104.6
H42A C42A H42B 105.7
O40A C43A C44A 126(2)
O40A C43A H43A 105.7
C44A C43A H43A 105.7
O40A C43A H43B 105.7
C44A C43A H43B 105.7
H43A C43A H43B 106.2
C43A C44A H44A 109.5
C43A C44A H44B 109.5
H44A C44A H44B 109.5
C43A C44A H44C 109.5
H44A C44A H44C 109.5
H44B C44A H44C 109.5

loop_
_geom_bond_atom_site_label_1
_geom_bond_atom_site_label_2
_geom_bond_distance
C1 C2 1.411(9)
C1 Ru1 2.146(5)
C1 H1A 0.99
C1 H1B 0.99
C2 C3 1.409(8)
C2 Ru1 2.167(5)
C2 H2 1
C3 C4 1.448(8)
C3 Ru1 2.303(5)
C3 H3 0.98(2)
C4 N1 1.294(7)
C4 H4 0.96(2)
C5 N1 1.486(6)
C5 C6 1.527(7)
C5 C10 1.532(7)
C5 H5 1
C6 C7 1.514(8)
C6 H6B 0.99
C6 H6A 0.99
C7 C8 1.532(8)
C7 H7B 0.99
C7 H7A 0.99
C8 C9 1.520(8)
C8 H8B 0.99
C8 H8A 0.99
C9 C10 1.543(7)
C9 H9B 0.99
C9 H9A 0.99
C10 H10A 0.99
C10 H10B 0.99
C17 C18 1.379(8)
C17 C22 1.403(7)
C17 P1 1.841(5)
C11 C16 1.394(8)
C11 C12 1.415(8)
C11 P1 1.843(5)
C23 C28 1.390(7)
C23 C24 1.395(7)
C23 P1 1.846(5)
C22 C21 1.383(8)
C22 H22 0.95
C12 C13 1.358(10)
C12 H12 0.95
C24 C25 1.386(7)
C24 H24 0.95
C21 C20 1.381(9)
C21 H21 0.95
C13 C14 1.367(11)
C13 H13 0.95
C25 C26 1.393(8)
C25 H25 0.95
C20 C19 1.361(9)
C20 H20 0.95
C14 C15 1.384(11)
C14 H14 0.95
C26 C27 1.380(9)
C26 H26 0.95
C19 C18 1.386(8)
C19 H19 0.95
C15 C16 1.389(9)
C15 H15 0.95
C27 C28 1.398(8)
C27 H27 0.95
C18 H18 0.95
C16 H16 0.95
C28 H28 0.95
C29 C34 1.385(7)
C29 C30 1.394(7)
C29 P2 1.849(5)
C41 C42 1.377(9)
C41 C46 1.400(9)
C41 P2 1.855(7)
C35 C40 1.395(7)
C35 C36 1.397(8)
C35 P2 1.846(5)
C34 C33 1.395(7)
C34 H34 0.95
C46 C45 1.381(10)
C46 H46 0.95
C36 C37 1.399(10)
C36 H36 0.95
C33 C32 1.393(9)
C33 H33 0.95
C45 C44 1.355(14)
C45 H45 0.95
C37 C38 1.376(10)
C37 H37 0.95
C32 C31 1.369(9)
C32 H32 0.95
C44 C43 1.370(13)
C44 H44 0.95
C38 C39 1.381(11)
C38 H38 0.95
C31 C30 1.384(7)
C31 H31 0.95
C43 C42 1.370(10)
C43 H43 0.95
C39 C40 1.390(9)
C39 H39 0.95
C30 H30 0.95
C42 H42 0.95
C40 H40 0.95
N1 Ru1 2.147(4)
P1 Ru1 2.3132(14)
P2 Ru1 2.3408(15)
Cl1 Ru1 2.4914(13)
O40A C42A 1.44(2)
O40A C43A 1.53(2)
C41A C42A 1.55(2)
C41A H41A 0.98
C41A H41B 0.98
C41A H41C 0.98
C42A H42A 0.99
C42A H42B 0.99
C43A C44A 1.64(2)
C43A H43A 0.99
C43A H43B 0.99
C44A H44A 0.98
C44A H44B 0.98
C44A H44C 0.98

loop_
_geom_torsion_atom_site_label_1
_geom_torsion_atom_site_label_2
_geom_torsion_atom_site_label_3
_geom_torsion_atom_site_label_4
_geom_torsion
Ru1 C1 C2 C3 59.1(5)
C1 C2 C3 C4 9.1(8)
Ru1 C2 C3 C4 65.0(5)
C1 C2 C3 Ru1 -55.9(5)
C2 C3 C4 N1 -44.0(8)
Ru1 C3 C4 N1 12.6(5)
N1 C5 C6 C7 -177.8(4)
C10 C5 C6 C7 57.0(6)
C5 C6 C7 C8 -56.3(6)
C6 C7 C8 C9 55.6(7)
C7 C8 C9 C10 -55.4(6)
N1 C5 C10 C9 177.7(4)
C6 C5 C10 C9 -57.3(6)
C8 C9 C10 C5 56.9(6)
C18 C17 C22 C21 -2.4(9)
P1 C17 C22 C21 -172.9(5)
C16 C11 C12 C13 -0.3(10)
P1 C11 C12 C13 176.6(6)
C28 C23 C24 C25 2.7(8)
P1 C23 C24 C25 -179.6(4)
C17 C22 C21 C20 2.1(10)
C11 C12 C13 C14 -0.3(12)
C23 C24 C25 C26 -0.9(8)
C22 C21 C20 C19 0.5(10)
C12 C13 C14 C15 -0.2(12)
C24 C25 C26 C27 -1.3(8)
C21 C20 C19 C18 -2.7(9)
C13 C14 C15 C16 1.3(10)
C25 C26 C27 C28 1.6(9)
C22 C17 C18 C19 0.1(8)
P1 C17 C18 C19 170.4(4)
C20 C19 C18 C17 2.5(9)
C14 C15 C16 C11 -1.9(9)
C12 C11 C16 C15 1.4(8)
P1 C11 C16 C15 -175.4(4)
C24 C23 C28 C27 -2.3(9)
P1 C23 C28 C27 -179.8(5)
C26 C27 C28 C23 0.2(9)
C30 C29 C34 C33 0.0(8)
P2 C29 C34 C33 179.2(4)
C42 C41 C46 C45 1.2(9)
P2 C41 C46 C45 -177.6(5)
C40 C35 C36 C37 3.7(9)
P2 C35 C36 C37 -178.2(5)
C29 C34 C33 C32 -0.4(8)
C41 C46 C45 C44 -1.6(11)
C35 C36 C37 C38 -1.3(11)
C34 C33 C32 C31 0.0(9)
C46 C45 C44 C43 -0.7(13)
C36 C37 C38 C39 -3.0(13)
C33 C32 C31 C30 1.0(10)
C45 C44 C43 C42 3.2(13)
C37 C38 C39 C40 4.6(13)
C32 C31 C30 C29 -1.5(9)
C34 C29 C30 C31 1.0(8)
P2 C29 C30 C31 -178.3(4)
C44 C43 C42 C41 -3.7(11)
C46 C41 C42 C43 1.5(9)
P2 C41 C42 C43 -179.7(5)
C38 C39 C40 C35 -2.1(12)
C36 C35 C40 C39 -2.1(10)
P2 C35 C40 C39 179.7(6)
C3 C4 N1 C5 -173.1(5)
C3 C4 N1 Ru1 -13.5(5)
C6 C5 N1 C4 -70.4(6)
C10 C5 N1 C4 54.2(7)
C6 C5 N1 Ru1 141.2(4)
C10 C5 N1 Ru1 -94.2(6)
C18 C17 P1 C11 31.4(5)
C22 C17 P1 C11 -158.5(5)
C18 C17 P1 C23 133.7(5)
C22 C17 P1 C23 -56.2(6)
C18 C17 P1 Ru1 -94.6(5)
C22 C17 P1 Ru1 75.5(5)
C16 C11 P1 C17 -123.5(5)
C12 C11 P1 C17 59.7(6)
C16 C11 P1 C23 129.7(5)
C12 C11 P1 C23 -47.0(6)
C16 C11 P1 Ru1 1.1(5)
C12 C11 P1 Ru1 -175.7(5)
C28 C23 P1 C17 -14.6(6)
C24 C23 P1 C17 167.8(4)
C28 C23 P1 C11 88.9(5)
C24 C23 P1 C11 -88.7(4)
C28 C23 P1 Ru1 -143.7(4)
C24 C23 P1 Ru1 38.6(5)
C40 C35 P2 C29 -165.4(5)
C36 C35 P2 C29 16.5(6)
C40 C35 P2 C41 92.7(5)
C36 C35 P2 C41 -85.5(5)
C40 C35 P2 Ru1 -32.0(5)
C36 C35 P2 Ru1 149.9(4)
C34 C29 P2 C35 39.2(5)
C30 C29 P2 C35 -141.5(4)
C34 C29 P2 C41 141.0(5)
C30 C29 P2 C41 -39.7(5)
C34 C29 P2 Ru1 -94.8(4)
C30 C29 P2 Ru1 84.4(4)
C42 C41 P2 C35 5.9(5)
C46 C41 P2 C35 -175.4(5)
C42 C41 P2 C29 -99.1(5)
C46 C41 P2 C29 79.6(5)
C42 C41 P2 Ru1 133.9(5)
C46 C41 P2 Ru1 -47.3(5)
C2 C1 Ru1 N1 -91.9(3)
C2 C1 Ru1 C3 -28.7(3)
C2 C1 Ru1 P1 75.1(3)
C2 C1 Ru1 P2 173.4(3)
C2 C1 Ru1 Cl1 -33.5(6)
C4 N1 Ru1 C1 76.6(3)
C5 N1 Ru1 C1 -130.1(5)
C4 N1 Ru1 C2 38.3(3)
C5 N1 Ru1 C2 -168.4(5)
C4 N1 Ru1 C3 8.6(3)
C5 N1 Ru1 C3 161.9(6)
C4 N1 Ru1 P1 -20.5(7)
C5 N1 Ru1 P1 132.9(5)
C4 N1 Ru1 P2 171.7(3)
C5 N1 Ru1 P2 -34.9(5)
C4 N1 Ru1 Cl1 -84.9(3)
C5 N1 Ru1 Cl1 68.4(5)
C3 C2 Ru1 C1 -131.9(5)
C3 C2 Ru1 N1 -47.6(4)
C1 C2 Ru1 N1 84.2(3)
C1 C2 Ru1 C3 131.9(5)
C3 C2 Ru1 P1 121.4(3)
C1 C2 Ru1 P1 -106.8(3)
C3 C2 Ru1 P2 -140.9(3)
C1 C2 Ru1 P2 -9.1(4)
C3 C2 Ru1 Cl1 34.0(4)
C1 C2 Ru1 Cl1 165.9(3)
C2 C3 Ru1 C1 29.9(4)
C4 C3 Ru1 C1 -101.7(4)
C2 C3 Ru1 N1 124.0(4)
C4 C3 Ru1 N1 -7.7(3)
C4 C3 Ru1 C2 -131.6(5)
C2 C3 Ru1 P1 -62.5(4)
C4 C3 Ru1 P1 165.9(3)
C2 C3 Ru1 P2 84.9(5)
C4 C3 Ru1 P2 -46.7(5)
C2 C3 Ru1 Cl1 -151.8(3)
C4 C3 Ru1 Cl1 76.5(3)
C17 P1 Ru1 C1 6.0(3)
C11 P1 Ru1 C1 -111.1(3)
C23 P1 Ru1 C1 130.4(3)
C17 P1 Ru1 N1 101.4(5)
C11 P1 Ru1 N1 -15.8(6)
C23 P1 Ru1 N1 -134.2(5)
C17 P1 Ru1 C2 42.8(3)
C11 P1 Ru1 C2 -74.4(3)
C23 P1 Ru1 C2 167.1(3)
C17 P1 Ru1 C3 74.7(2)
C11 P1 Ru1 C3 -42.5(2)
C23 P1 Ru1 C3 -160.9(2)
C17 P1 Ru1 P2 -90.9(2)
C11 P1 Ru1 P2 151.9(2)
C23 P1 Ru1 P2 33.5(2)
C17 P1 Ru1 Cl1 165.4(2)
C11 P1 Ru1 Cl1 48.2(2)
C23 P1 Ru1 Cl1 -70.2(2)
C35 P2 Ru1 C1 175.7(3)
C29 P2 Ru1 C1 -57.7(2)
C41 P2 Ru1 C1 58.7(3)
C35 P2 Ru1 N1 92.1(2)
C29 P2 Ru1 N1 -141.3(2)
C41 P2 Ru1 N1 -24.9(2)
C35 P2 Ru1 C2 -178.7(3)
C29 P2 Ru1 C2 -52.1(3)
C41 P2 Ru1 C2 64.3(3)
C35 P2 Ru1 C3 126.3(4)
C29 P2 Ru1 C3 -107.1(4)
C41 P2 Ru1 C3 9.3(4)
C35 P2 Ru1 P1 -85.2(2)
C29 P2 Ru1 P1 41.4(2)
C41 P2 Ru1 P1 157.8(2)
C35 P2 Ru1 Cl1 5.6(2)
C29 P2 Ru1 Cl1 132.2(2)
C41 P2 Ru1 Cl1 -111.3(2)
C43A O40A C42A C41A -170(5)
C42A O40A C43A C44A 146(6)
